data_8100532
loop_
_publ_author_name
'Zheng, Yue-Qing'
'Kong, Zu-Ping'
'Lin, Jian-Li'

_publ_section_title
;
Crystal structure of diaqua(1,10-phenanthroline-N,N')(mu-glutarato-
O,O')cobalt(II), Co(H~2~O)~2~(C~12~H~8~N~2~)(C~5~H~6~O~4~)
;
_journal_issue 1
_journal_name_full 'Zeitschrift f\"ur Kristallographie - New Crystal Structures'
_journal_page_first 65
_journal_page_last 66
_journal_volume 217
_journal_year 2002
_chemical_formula_structural 'C17 H18 Co N2 O6'
_chemical_formula_sum 'C17 H18 Co N2 O6'
_chemical_formula_weight 405.26
_space_group_IT_number 14
_symmetry_cell_setting monoclinic
_symmetry_space_group_name_Hall '-P 2yn'
_symmetry_space_group_name_H-M 'P 1 21/n 1'
_cell_angle_alpha 90.00
_cell_angle_beta 98.680(10)
_cell_angle_gamma 90.00
_cell_formula_units_Z 4
_cell_length_a 7.5970(10)
_cell_length_b 11.9600(10)
_cell_length_c 18.976(2)
_cell_measurement_temperature 293(2)
_cell_volume 1704.4(3)
_diffrn_ambient_temperature 293(2)
_exptl_crystal_density_diffrn 1.579
_cod_original_sg_symbol_H-M 'P 21/n'
_cod_database_code 8100532

loop_
_symmetry_equiv_pos_as_xyz
'x, y, z'
'-x+1/2, y+1/2, -z+1/2'
'-x, -y, -z'
'x-1/2, -y-1/2, z-1/2'

loop_
_atom_site_label
_atom_site_type_symbol
_atom_site_fract_x
_atom_site_fract_y
_atom_site_fract_z
_atom_site_U_iso_or_equiv
_atom_site_adp_type
_atom_site_occupancy
_atom_site_calc_flag
_atom_site_refinement_flags
_atom_site_disorder_assembly
_atom_site_disorder_group
Co Co 0.88631(3) 0.32607(2) 0.578582(13) 0.02308(12) Uani 1 d . . .
N1 N 0.6983(2) 0.31818(14) 0.48128(9) 0.0289(4) Uani 1 d . . .
N2 N 0.8484(2) 0.15139(15) 0.56257(9) 0.0298(4) Uani 1 d . . .
C1 C 0.6295(3) 0.4016(2) 0.43985(13) 0.0384(5) Uani 1 d . . .
C2 C 0.5323(3) 0.3849(3) 0.37209(14) 0.0471(6) Uani 1 d . . .
C3 C 0.5018(3) 0.2784(3) 0.34687(13) 0.0470(6) Uani 1 d . . .
C4 C 0.5700(3) 0.1876(2) 0.38925(12) 0.0373(5) Uani 1 d . . .
C5 C 0.5456(4) 0.0723(2) 0.36803(14) 0.0487(7) Uani 1 d . . .
C6 C 0.6138(4) -0.0112(2) 0.41086(14) 0.0468(6) Uani 1 d . . .
C7 C 0.7170(3) 0.01060(19) 0.47888(12) 0.0376(5) Uani 1 d . . .
C8 C 0.7971(4) -0.0728(2) 0.52539(15) 0.0471(6) Uani 1 d . . .
C9 C 0.8961(4) -0.0427(2) 0.58799(15) 0.0479(6) Uani 1 d . . .
C10 C 0.9196(3) 0.06957(19) 0.60528(13) 0.0392(5) Uani 1 d . . .
C11 C 0.7466(3) 0.12249(17) 0.50069(11) 0.0284(4) Uani 1 d . . .
C12 C 0.6689(3) 0.21247(18) 0.45600(11) 0.0288(4) Uani 1 d . . .
O1 O 0.9010(2) 0.50068(11) 0.59386(7) 0.0302(3) Uani 1 d . . .
O2 O 0.8415(2) 0.50129(13) 0.70589(7) 0.0358(4) Uani 1 d . . .
C13 C 0.9043(3) 0.54509(16) 0.65546(9) 0.0256(4) Uani 1 d . . .
C14 C 0.9848(3) 0.66114(18) 0.66663(11) 0.0307(4) Uani 1 d . . .
C15 C 1.0752(3) 0.68108(17) 0.74273(11) 0.0316(5) Uani 1 d . . .
C16 C 1.1388(3) 0.80149(17) 0.75615(10) 0.0272(4) Uani 1 d . . .
C17 C 1.2431(3) 0.81243(15) 0.83023(10) 0.0257(4) Uani 1 d . . .
O3 O 1.1576(2) 0.82865(15) 0.88151(8) 0.0413(4) Uani 1 d . . .
O4 O 1.40830(19) 0.80081(13) 0.83648(7) 0.0335(3) Uani 1 d . . .
O5 O 0.7067(2) 0.31431(13) 0.65139(9) 0.0331(3) Uani 1 d . . .
O6 O 1.0818(2) 0.33843(13) 0.50997(8) 0.0287(3) Uani 1 d . . .
H1 H 0.648(3) 0.475(2) 0.4579(14) 0.042(7) Uiso 1 d . . .
H2 H 0.490(4) 0.447(3) 0.3435(14) 0.054(8) Uiso 1 d . . .
H3 H 0.427(5) 0.269(3) 0.2968(19) 0.079(10) Uiso 1 d . . .
H5 H 0.477(4) 0.065(3) 0.3252(15) 0.058(9) Uiso 1 d . . .
H6 H 0.590(3) -0.083(2) 0.3979(14) 0.046(7) Uiso 1 d . . .
H8 H 0.777(4) -0.150(3) 0.5095(16) 0.061(9) Uiso 1 d . . .
H9 H 0.951(4) -0.093(3) 0.6204(17) 0.068(10) Uiso 1 d . . .
H10 H 0.992(4) 0.093(2) 0.6489(14) 0.051(8) Uiso 1 d . . .
H14A H 1.061(4) 0.669(2) 0.6367(16) 0.048(8) Uiso 1 d . . .
H14B H 0.878(4) 0.714(2) 0.6575(13) 0.037(6) Uiso 1 d . . .
H15A H 0.991(4) 0.658(2) 0.7733(15) 0.047(8) Uiso 1 d . . .
H15B H 1.175(4) 0.631(2) 0.7526(14) 0.045(7) Uiso 1 d . . .
H16A H 1.042(3) 0.847(2) 0.7521(13) 0.031(6) Uiso 1 d . . .
H16B H 1.212(4) 0.829(2) 0.7208(15) 0.044(8) Uiso 1 d . . .
HAO5 H 0.735(4) 0.368(3) 0.6745(16) 0.053(9) Uiso 1 d . . .
HBO5 H 0.595(4) 0.319(2) 0.6361(16) 0.046(8) Uiso 1 d . . .
HAO6 H 1.166(4) 0.337(2) 0.5342(17) 0.050(10) Uiso 1 d . . .
HBO6 H 1.084(4) 0.385(2) 0.4847(15) 0.042(8) Uiso 1 d . . .

loop_
_atom_site_aniso_label
_atom_site_aniso_U_11
_atom_site_aniso_U_22
_atom_site_aniso_U_33
_atom_site_aniso_U_23
_atom_site_aniso_U_13
_atom_site_aniso_U_12
Co 0.02311(17) 0.02201(16) 0.02284(16) 0.00050(9) -0.00066(10) -0.00074(10)
N1 0.0258(9) 0.0290(9) 0.0304(8) -0.0008(7) -0.0001(7) 0.0005(7)
N2 0.0317(9) 0.0237(8) 0.0335(9) 0.0013(7) 0.0035(7) 0.0003(7)
C1 0.0329(12) 0.0366(12) 0.0428(12) 0.0052(10) -0.0036(9) 0.0057(10)
C2 0.0375(13) 0.0573(15) 0.0431(13) 0.0130(12) -0.0052(11) 0.0088(12)
C3 0.0313(12) 0.0727(18) 0.0340(11) -0.0021(12) -0.0048(10) 0.0000(12)
C4 0.0286(11) 0.0537(14) 0.0292(10) -0.0083(9) 0.0033(9) -0.0080(10)
C5 0.0423(13) 0.0652(17) 0.0388(12) -0.0246(12) 0.0068(11) -0.0165(13)
C6 0.0503(15) 0.0431(14) 0.0492(14) -0.0229(11) 0.0144(12) -0.0138(12)
C7 0.0397(12) 0.0311(11) 0.0451(12) -0.0107(9) 0.0164(10) -0.0079(9)
C8 0.0556(16) 0.0237(10) 0.0673(17) -0.0033(11) 0.0261(13) -0.0023(10)
C9 0.0555(16) 0.0294(12) 0.0601(16) 0.0118(11) 0.0126(13) 0.0059(11)
C10 0.0416(13) 0.0316(11) 0.0436(12) 0.0086(10) 0.0036(10) 0.0033(10)
C11 0.0276(10) 0.0264(10) 0.0325(10) -0.0039(8) 0.0084(8) -0.0026(8)
C12 0.0246(10) 0.0330(10) 0.0293(9) -0.0052(8) 0.0052(8) -0.0035(8)
O1 0.0445(9) 0.0232(7) 0.0216(6) -0.0012(5) 0.0007(6) -0.0030(6)
O2 0.0461(9) 0.0367(8) 0.0242(7) -0.0020(6) 0.0034(6) -0.0109(7)
C13 0.0283(9) 0.0251(9) 0.0214(8) -0.0006(7) -0.0032(7) 0.0003(8)
C14 0.0385(12) 0.0311(10) 0.0208(9) -0.0018(8) -0.0009(8) -0.0072(9)
C15 0.0398(12) 0.0292(10) 0.0223(9) -0.0030(7) -0.0061(9) -0.0043(9)
C16 0.0279(10) 0.0293(10) 0.0230(9) -0.0026(7) -0.0004(8) -0.0025(8)
C17 0.0251(9) 0.0245(9) 0.0262(9) -0.0040(7) -0.0009(7) -0.0033(7)
O3 0.0253(8) 0.0716(12) 0.0259(7) -0.0130(7) 0.0003(6) 0.0006(7)
O4 0.0237(7) 0.0460(9) 0.0294(7) -0.0103(6) -0.0007(6) -0.0015(6)
O5 0.0259(8) 0.0362(8) 0.0379(8) -0.0046(7) 0.0075(7) -0.0046(6)
O6 0.0313(8) 0.0307(8) 0.0230(7) 0.0038(6) 0.0003(6) -0.0010(6)

loop_
_geom_bond_atom_site_label_1
_geom_bond_atom_site_label_2
_geom_bond_distance
_geom_bond_site_symmetry_2
_geom_bond_publ_flag
Co O5 2.0881(16) . ?
Co O4 2.0892(14) 2_746 ?
Co O1 2.1089(14) . ?
Co O6 2.1230(16) . ?
Co N2 2.1245(18) . ?
Co N1 2.1591(18) . ?
N1 C1 1.328(3) . ?
N1 C12 1.359(3) . ?
N2 C10 1.332(3) . ?
N2 C11 1.350(3) . ?
C1 C2 1.397(3) . ?
C1 H1 0.94(3) . ?
C2 C3 1.369(4) . ?
C2 H2 0.95(3) . ?
C3 C4 1.403(4) . ?
C3 H3 1.04(4) . ?
C4 C12 1.404(3) . ?
C4 C5 1.440(3) . ?
C5 C6 1.342(4) . ?
C5 H5 0.90(3) . ?
C6 C7 1.429(3) . ?
C6 H6 0.90(3) . ?
C7 C8 1.408(4) . ?
C7 C11 1.409(3) . ?
C8 C9 1.355(4) . ?
C8 H8 0.98(3) . ?
C9 C10 1.388(3) . ?
C9 H9 0.92(3) . ?
C10 H10 0.96(3) . ?
C11 C12 1.440(3) . ?
O1 C13 1.281(2) . ?
O2 C13 1.247(2) . ?
C13 C14 1.519(3) . ?
C14 C15 1.522(3) . ?
C14 H14A 0.88(3) . ?
C14 H14B 1.02(3) . ?
C15 C16 1.528(3) . ?
C15 H15A 0.97(3) . ?
C15 H15B 0.97(3) . ?
C16 C17 1.511(3) . ?
C16 H16A 0.91(2) . ?
C16 H16B 0.99(3) . ?
C17 O4 1.251(2) . ?
C17 O3 1.264(3) . ?
O4 Co 2.0892(14) 2_756 ?
O5 HAO5 0.79(3) . ?
O5 HBO5 0.86(3) . ?
O6 HAO6 0.73(3) . ?
O6 HBO6 0.74(3) . ?
